data_4302139
loop_
_publ_author_name
'Sungjun Hong'
'Lyndal M. R. Hill'
'Aalo K. Gupta'
'Benjamin D. Naab'
'Joe B. Gilroy'
'Robin G. Hicks'
'Christopher J. Cramer'
'William B. Tolman'

_publ_section_title
;
Effects of Electron-Deficient \b-Diketiminate and Formazan Supporting
Ligands on Copper(I)-Mediated Dioxygen Activation
;
_journal_name_full 'Inorganic Chemistry'
_journal_page_first 4514
_journal_page_last 4523
_journal_paper_doi 10.1021/ic9002466
_journal_volume 48
_journal_year 2009
_chemical_formula_moiety 'C62 H94 Cu2 N10 O9'
_chemical_formula_sum 'C62 H94 Cu2 N10 O9'
_chemical_formula_weight 1250.55
_chemical_name_common 08133
_chemical_name_systematic
; 
 ? 
;
_space_group_IT_number 14
_symmetry_cell_setting monoclinic
_symmetry_space_group_name_Hall '-P 2yn'
_symmetry_space_group_name_H-M 'P 1 21/n 1'
_atom_sites_solution_hydrogens geom
_atom_sites_solution_primary direct
_atom_sites_solution_secondary difmap
_audit_creation_method SHELXL-97
_cell_angle_alpha 90.00
_cell_angle_beta 90.187(2)
_cell_angle_gamma 90.00
_cell_formula_units_Z 2
_cell_length_a 12.7689(16)
_cell_length_b 14.1614(18)
_cell_length_c 17.642(2)
_cell_measurement_reflns_used 3280
_cell_measurement_temperature 173(2)
_cell_measurement_theta_max 24.98
_cell_measurement_theta_min 2.15
_cell_volume 3190.1(7)
_computing_cell_refinement SAINT,Bruker
_computing_data_collection SMART,Bruker
_computing_data_reduction SAINT,Bruker
_computing_molecular_graphics SHELXTL,Bruker
_computing_structure_refinement 'SHELXL-97 (Sheldrick, 1997)'
_computing_structure_solution 'SHELXS-97 (Sheldrick, 1990)'
_diffrn_ambient_temperature 173(2)
_diffrn_measured_fraction_theta_full 0.997
_diffrn_measured_fraction_theta_max 0.997
_diffrn_measurement_device_type 'Bruker SMART Platform CCD'
_diffrn_measurement_method 'area detectro,omega scans per phi'
_diffrn_radiation_monochromator graphite
_diffrn_radiation_source 'normal-focus sealed tube'
_diffrn_radiation_type MoK\a
_diffrn_radiation_wavelength 0.71073
_diffrn_reflns_av_R_equivalents 0.0328
_diffrn_reflns_av_sigmaI/netI 0.0220
_diffrn_reflns_limit_h_max 15
_diffrn_reflns_limit_h_min -15
_diffrn_reflns_limit_k_max 16
_diffrn_reflns_limit_k_min -16
_diffrn_reflns_limit_l_max 21
_diffrn_reflns_limit_l_min -21
_diffrn_reflns_number 30970
_diffrn_reflns_theta_full 25.09
_diffrn_reflns_theta_max 25.09
_diffrn_reflns_theta_min 1.84
_exptl_absorpt_coefficient_mu 0.729
_exptl_absorpt_correction_T_max 1.000000
_exptl_absorpt_correction_T_min 0.875347
_exptl_absorpt_correction_type multi-scan
_exptl_absorpt_process_details SADABS,R.Blessing,1995
_exptl_crystal_colour red
_exptl_crystal_density_diffrn 1.302
_exptl_crystal_density_method 'not measured'
_exptl_crystal_description block
_exptl_crystal_F_000 1332
_exptl_crystal_size_max 0.4
_exptl_crystal_size_mid 0.3
_exptl_crystal_size_min 0.3
_refine_diff_density_max 0.488
_refine_diff_density_min -0.292
_refine_diff_density_rms 0.050
_refine_ls_extinction_method none
_refine_ls_goodness_of_fit_ref 1.073
_refine_ls_hydrogen_treatment mixed
_refine_ls_matrix_type full
_refine_ls_number_parameters 400
_refine_ls_number_reflns 5634
_refine_ls_number_restraints 35
_refine_ls_restrained_S_all 1.086
_refine_ls_R_factor_all 0.0380
_refine_ls_R_factor_gt 0.0287
_refine_ls_shift/su_max 0.002
_refine_ls_shift/su_mean 0.000
_refine_ls_structure_factor_coef Fsqd
_refine_ls_weighting_details 'calc w=1/[\s^2^(Fo^2^)+(0.0307P)^2^+2.5936P] where P=(Fo^2^+2Fc^2^)/3'
_refine_ls_weighting_scheme calc
_refine_ls_wR_factor_gt 0.0709
_refine_ls_wR_factor_ref 0.0776
_reflns_number_gt 4870
_reflns_number_total 5634
_reflns_threshold_expression >2sigma(I)
_cod_data_source_file ic9002466_si_002_4.cif
_cod_data_source_block 08133a
_cod_depositor_comments
;
The following automatic conversions were performed:
'_symmetry_cell_setting' value 'Monoclinic' changed to 'monoclinic'
according to '/home/saulius/struct/CIF-dictionaries/cif_core.dic'
dictionary named 'cif_core.dic' version 2.4.1 from 2010-06-29.

Automatic conversion script
Id: cif_fix_enum 1527 2010-12-29 10:47:43Z saulius 
;
_cod_original_sg_symbol_H-M 'P 21/n'
_cod_database_code 4302139

loop_
_symmetry_equiv_pos_as_xyz
'x, y, z'
'-x+1/2, y+1/2, -z+1/2'
'-x, -y, -z'
'x-1/2, -y-1/2, z-1/2'

loop_
_atom_site_label
_atom_site_type_symbol
_atom_site_fract_x
_atom_site_fract_y
_atom_site_fract_z
_atom_site_U_iso_or_equiv
_atom_site_adp_type
_atom_site_occupancy
_atom_site_symmetry_multiplicity
_atom_site_calc_flag
_atom_site_refinement_flags
_atom_site_disorder_assembly
_atom_site_disorder_group
Cu1 Cu 0.411700(16) 0.430745(15) 0.986046(12) 0.01592(8) Uani 1 1 d . . .
O3 O 0.52476(10) 0.49345(10) 0.93543(7) 0.0213(3) Uani 1 1 d D . .
H3A H 0.5427(18) 0.4888(17) 0.8911(4) 0.036(7) Uiso 1 1 d D . .
N3 N 0.36436(12) 0.35016(11) 0.90202(9) 0.0187(3) Uani 1 1 d . . .
N1 N 0.30708(11) 0.36947(10) 1.04974(8) 0.0165(3) Uani 1 1 d . . .
N2 N 0.21808(12) 0.33808(11) 1.02662(9) 0.0182(3) Uani 1 1 d . . .
C1 C 0.20407(14) 0.32536(13) 0.95199(11) 0.0187(4) Uani 1 1 d . . .
C3 C 0.26560(15) 0.44324(14) 1.17176(11) 0.0219(4) Uani 1 1 d . . .
N4 N 0.27048(12) 0.31846(11) 0.89391(9) 0.0194(3) Uani 1 1 d . . .
C22 C 0.24208(19) 0.43472(18) 0.73224(15) 0.0422(6) Uani 1 1 d . . .
H22A H 0.2179 0.3775 0.7580 0.063 Uiso 1 1 calc R . .
H22B H 0.2562 0.4204 0.6789 0.063 Uiso 1 1 calc R . .
H22C H 0.1879 0.4836 0.7354 0.063 Uiso 1 1 calc R . .
C11 C 0.42687(17) 0.22333(15) 1.12152(12) 0.0290(5) Uani 1 1 d . . .
H11A H 0.4528 0.2522 1.0734 0.035 Uiso 1 1 calc R . .
C6 C 0.38484(16) 0.30524(16) 1.24608(12) 0.0286(5) Uani 1 1 d . . .
H6A H 0.4252 0.2589 1.2719 0.034 Uiso 1 1 calc R . .
C2 C 0.31499(14) 0.37066(13) 1.13202(10) 0.0185(4) Uani 1 1 d . . .
C8 C 0.19942(16) 0.51770(14) 1.13290(12) 0.0270(5) Uani 1 1 d . . .
H8A H 0.2097 0.5106 1.0770 0.032 Uiso 1 1 calc R . .
C7 C 0.37561(14) 0.30112(14) 1.16741(11) 0.0219(4) Uani 1 1 d . . .
O1 O 0.07771(12) 0.27342(13) 0.86740(9) 0.0404(4) Uani 1 1 d . . .
N5 N 0.09624(13) 0.29969(12) 0.93213(10) 0.0255(4) Uani 1 1 d . . .
C4 C 0.27846(16) 0.44400(16) 1.25050(12) 0.0287(5) Uani 1 1 d . . .
H4A H 0.2467 0.4927 1.2795 0.034 Uiso 1 1 calc R . .
C5 C 0.33642(17) 0.37537(17) 1.28681(12) 0.0317(5) Uani 1 1 d . . .
H5A H 0.3430 0.3766 1.3405 0.038 Uiso 1 1 calc R . .
C21 C 0.3820(2) 0.55931(18) 0.73120(15) 0.0439(6) Uani 1 1 d . . .
H21A H 0.3289 0.6090 0.7351 0.066 Uiso 1 1 calc R . .
H21B H 0.3955 0.5456 0.6777 0.066 Uiso 1 1 calc R . .
H21C H 0.4469 0.5806 0.7556 0.066 Uiso 1 1 calc R . .
C17 C 0.55596(18) 0.29536(18) 0.71354(13) 0.0380(6) Uani 1 1 d . . .
H17A H 0.6000 0.2836 0.6713 0.046 Uiso 1 1 calc R . .
C16 C 0.48917(18) 0.37181(17) 0.71261(12) 0.0350(5) Uani 1 1 d . . .
H16A H 0.4879 0.4121 0.6696 0.042 Uiso 1 1 calc R . .
C23 C 0.49504(18) 0.18459(15) 0.90496(13) 0.0321(5) Uani 1 1 d . . .
H23A H 0.4706 0.2205 0.9504 0.039 Uiso 1 1 calc R . .
C14 C 0.42940(15) 0.33053(14) 0.83598(11) 0.0220(4) Uani 1 1 d . . .
C10 C 0.2322(2) 0.61730(16) 1.15436(14) 0.0400(6) Uani 1 1 d . . .
H10A H 0.3067 0.6260 1.1431 0.060 Uiso 1 1 calc R . .
H10B H 0.2203 0.6272 1.2086 0.060 Uiso 1 1 calc R . .
H10C H 0.1908 0.6629 1.1252 0.060 Uiso 1 1 calc R . .
C12 C 0.52060(19) 0.17807(18) 1.16124(15) 0.0414(6) Uani 1 1 d . . .
H12A H 0.5689 0.2275 1.1784 0.062 Uiso 1 1 calc R . .
H12B H 0.5568 0.1360 1.1258 0.062 Uiso 1 1 calc R . .
H12C H 0.4963 0.1416 1.2050 0.062 Uiso 1 1 calc R . .
C15 C 0.42334(16) 0.39116(15) 0.77371(11) 0.0263(4) Uani 1 1 d . . .
C19 C 0.49632(16) 0.25228(15) 0.83857(12) 0.0268(5) Uani 1 1 d . . .
C18 C 0.55934(17) 0.23590(17) 0.77532(13) 0.0341(5) Uani 1 1 d . . .
H18A H 0.6051 0.1830 0.7749 0.041 Uiso 1 1 calc R . .
C20 C 0.34283(16) 0.47034(16) 0.77046(12) 0.0290(5) Uani 1 1 d . . .
H20A H 0.3250 0.4877 0.8238 0.035 Uiso 1 1 calc R . .
C9 C 0.08350(18) 0.50124(19) 1.14929(17) 0.0484(7) Uani 1 1 d . . .
H9A H 0.0632 0.4383 1.1314 0.073 Uiso 1 1 calc R . .
H9B H 0.0415 0.5491 1.1230 0.073 Uiso 1 1 calc R . .
H9C H 0.0713 0.5058 1.2040 0.073 Uiso 1 1 calc R . .
O100 O -0.27274(11) 0.44767(10) 1.05156(8) 0.0268(3) Uani 1 1 d . . .
C101 C -0.31928(17) 0.35501(15) 1.05105(14) 0.0329(5) Uani 1 1 d . . .
H10D H -0.3547 0.3428 1.0020 0.039 Uiso 1 1 calc R . .
H10E H -0.3713 0.3490 1.0922 0.039 Uiso 1 1 calc R . .
C102 C -0.22972(18) 0.28640(16) 1.06293(14) 0.0365(5) Uani 1 1 d . . .
H10F H -0.1960 0.2697 1.0143 0.044 Uiso 1 1 calc R . .
H10G H -0.2537 0.2280 1.0884 0.044 Uiso 1 1 calc R . .
C103 C -0.15610(18) 0.34303(16) 1.11353(14) 0.0362(5) Uani 1 1 d . . .
H10H H -0.1788 0.3415 1.1671 0.043 Uiso 1 1 calc R . .
H10I H -0.0832 0.3196 1.1100 0.043 Uiso 1 1 calc R . .
O2 O 0.02852(11) 0.30889(12) 0.98071(9) 0.0380(4) Uani 1 1 d . . .
C104 C -0.16684(16) 0.44132(15) 1.07996(13) 0.0300(5) Uani 1 1 d . . .
H10J H -0.1541 0.4900 1.1192 0.036 Uiso 1 1 calc R . .
H10K H -0.1160 0.4505 1.0384 0.036 Uiso 1 1 calc R . .
C24 C 0.4161(2) 0.10549(19) 0.89011(16) 0.0487(7) Uani 1 1 d . . .
H24A H 0.4143 0.0629 0.9338 0.073 Uiso 1 1 calc R . .
H24B H 0.4370 0.0701 0.8449 0.073 Uiso 1 1 calc R . .
H24C H 0.3464 0.1328 0.8821 0.073 Uiso 1 1 calc R . .
C13 C 0.3465(2) 0.14743(16) 1.10014(14) 0.0395(6) Uani 1 1 d . . .
H13A H 0.3811 0.0973 1.0713 0.059 Uiso 1 1 calc R . .
H13B H 0.2909 0.1757 1.0692 0.059 Uiso 1 1 calc R . .
H13C H 0.3161 0.1207 1.1463 0.059 Uiso 1 1 calc R . .
C25 C 0.6025(2) 0.14279(18) 0.92406(15) 0.0449(6) Uani 1 1 d . . .
H25A H 0.5985 0.1085 0.9722 0.067 Uiso 1 1 calc R . .
H25B H 0.6540 0.1938 0.9285 0.067 Uiso 1 1 calc R . .
H25C H 0.6238 0.0993 0.8837 0.067 Uiso 1 1 calc R . .
O40 O 0.5361(9) 0.5800(7) 0.5067(7) 0.0555(16) Uiso 0.271(6) 1 d PD A -1
C41 C 0.5914(9) 0.5000(8) 0.5478(8) 0.055(2) Uiso 0.271(6) 1 d PD A -1
H41A H 0.5823 0.5038 0.6034 0.066 Uiso 0.271(6) 1 calc PR A -1
H41B H 0.6669 0.4971 0.5354 0.066 Uiso 0.271(6) 1 calc PR A -1
C42 C 0.5304(17) 0.4184(14) 0.513(2) 0.218(14) Uiso 0.271(6) 1 d PD A -1
H42A H 0.5437 0.3592 0.5416 0.262 Uiso 0.271(6) 1 calc PR A -1
H42B H 0.5505 0.4088 0.4596 0.262 Uiso 0.271(6) 1 calc PR A -1
C43 C 0.4135(12) 0.4472(10) 0.5192(10) 0.080(3) Uiso 0.271(6) 1 d PD A -1
H43A H 0.3689 0.4112 0.4835 0.096 Uiso 0.271(6) 1 calc PR A -1
H43B H 0.3865 0.4399 0.5714 0.096 Uiso 0.271(6) 1 calc PR A -1
C44 C 0.4229(10) 0.5507(9) 0.4964(10) 0.060(3) Uiso 0.271(6) 1 d PD A -1
H44A H 0.4013 0.5590 0.4429 0.072 Uiso 0.271(6) 1 calc PR A -1
H44B H 0.3769 0.5901 0.5286 0.072 Uiso 0.271(6) 1 calc PR A -1
O40' O 0.5117(9) 0.5789(8) 0.5135(8) 0.0555(16) Uiso 0.229(6) 1 d PD A -2
C41' C 0.5619(11) 0.4855(10) 0.5124(11) 0.055(2) Uiso 0.229(6) 1 d PD A -2
H41C H 0.5757 0.4620 0.5643 0.066 Uiso 0.229(6) 1 calc PR A -2
H41D H 0.6282 0.4865 0.4835 0.066 Uiso 0.229(6) 1 calc PR A -2
C42' C 0.4780(17) 0.426(2) 0.472(3) 0.218(14) Uiso 0.229(6) 1 d PD A -2
H42C H 0.4850 0.4294 0.4164 0.262 Uiso 0.229(6) 1 calc PR A -2
H42D H 0.4799 0.3594 0.4887 0.262 Uiso 0.229(6) 1 calc PR A -2
C43' C 0.3791(13) 0.4761(12) 0.4994(12) 0.080(3) Uiso 0.229(6) 1 d PD A -2
H43C H 0.3183 0.4595 0.4670 0.096 Uiso 0.229(6) 1 calc PR A -2
H43D H 0.3631 0.4587 0.5525 0.096 Uiso 0.229(6) 1 calc PR A -2
C44' C 0.4038(10) 0.5787(10) 0.4932(10) 0.060(3) Uiso 0.229(6) 1 d PD A -2
H44C H 0.3927 0.6023 0.4410 0.072 Uiso 0.229(6) 1 calc PR A -2
H44D H 0.3616 0.6167 0.5290 0.072 Uiso 0.229(6) 1 calc PR A -2

loop_
_atom_site_aniso_label
_atom_site_aniso_U_11
_atom_site_aniso_U_22
_atom_site_aniso_U_33
_atom_site_aniso_U_23
_atom_site_aniso_U_13
_atom_site_aniso_U_12
Cu1 0.01493(12) 0.01748(13) 0.01534(12) -0.00147(9) -0.00120(8) -0.00364(9)
O3 0.0211(7) 0.0279(7) 0.0150(7) -0.0040(6) 0.0016(5) -0.0092(6)
N3 0.0178(8) 0.0183(8) 0.0200(8) -0.0026(6) -0.0025(6) -0.0027(6)
N1 0.0169(8) 0.0145(8) 0.0182(8) 0.0001(6) -0.0028(6) -0.0009(6)
N2 0.0167(8) 0.0149(8) 0.0230(8) 0.0002(6) -0.0024(6) 0.0004(6)
C1 0.0158(9) 0.0181(9) 0.0221(10) -0.0017(8) -0.0042(7) -0.0012(7)
C3 0.0210(10) 0.0231(10) 0.0216(10) -0.0004(8) 0.0012(8) -0.0062(8)
N4 0.0188(8) 0.0178(8) 0.0215(8) -0.0015(6) -0.0041(6) -0.0005(6)
C22 0.0384(13) 0.0437(14) 0.0444(15) 0.0060(11) -0.0151(11) -0.0038(11)
C11 0.0315(12) 0.0261(11) 0.0296(11) 0.0103(9) 0.0023(9) 0.0050(9)
C6 0.0229(10) 0.0380(12) 0.0250(11) 0.0121(9) -0.0047(8) -0.0052(9)
C2 0.0168(9) 0.0212(10) 0.0176(9) 0.0024(7) -0.0008(7) -0.0070(7)
C8 0.0327(12) 0.0239(11) 0.0244(11) -0.0027(8) 0.0019(9) 0.0032(9)
C7 0.0174(9) 0.0251(10) 0.0233(10) 0.0065(8) 0.0002(8) -0.0056(8)
O1 0.0255(8) 0.0631(11) 0.0327(9) -0.0159(8) -0.0084(7) -0.0078(8)
N5 0.0183(8) 0.0275(9) 0.0305(10) -0.0029(8) -0.0046(7) -0.0021(7)
C4 0.0298(11) 0.0345(12) 0.0219(10) -0.0049(9) 0.0040(9) -0.0060(9)
C5 0.0294(11) 0.0478(14) 0.0177(10) 0.0018(10) -0.0024(9) -0.0107(10)
C21 0.0521(16) 0.0390(14) 0.0408(14) 0.0051(11) 0.0083(12) -0.0091(12)
C17 0.0302(12) 0.0561(16) 0.0278(12) -0.0153(11) 0.0077(10) -0.0064(11)
C16 0.0354(12) 0.0456(14) 0.0241(11) -0.0034(10) 0.0030(9) -0.0094(11)
C23 0.0376(12) 0.0263(11) 0.0324(12) -0.0082(9) 0.0017(10) 0.0076(9)
C14 0.0194(10) 0.0270(11) 0.0197(10) -0.0087(8) -0.0006(8) -0.0073(8)
C10 0.0523(15) 0.0266(12) 0.0410(14) -0.0023(10) 0.0048(11) 0.0003(11)
C12 0.0363(13) 0.0399(14) 0.0481(15) 0.0160(12) 0.0021(11) 0.0123(11)
C15 0.0262(11) 0.0321(11) 0.0207(10) -0.0054(9) -0.0008(8) -0.0082(9)
C19 0.0234(10) 0.0305(11) 0.0264(11) -0.0126(9) -0.0026(8) -0.0033(9)
C18 0.0259(11) 0.0428(13) 0.0337(12) -0.0172(10) -0.0005(9) 0.0030(10)
C20 0.0312(12) 0.0328(12) 0.0228(10) 0.0009(9) -0.0018(9) -0.0059(9)
C9 0.0280(13) 0.0392(14) 0.078(2) 0.0097(14) -0.0068(12) 0.0048(11)
O100 0.0228(7) 0.0219(7) 0.0358(8) 0.0058(6) -0.0027(6) 0.0015(6)
C101 0.0287(11) 0.0231(11) 0.0469(14) 0.0049(10) -0.0024(10) 0.0001(9)
C102 0.0329(12) 0.0248(12) 0.0518(15) 0.0070(10) -0.0007(11) 0.0045(9)
C103 0.0322(12) 0.0354(13) 0.0410(13) 0.0096(10) -0.0029(10) 0.0068(10)
O2 0.0178(7) 0.0580(11) 0.0384(9) -0.0091(8) 0.0022(7) -0.0057(7)
C104 0.0223(11) 0.0315(12) 0.0362(12) 0.0040(9) -0.0026(9) 0.0026(9)
C24 0.0502(16) 0.0376(14) 0.0584(17) 0.0006(13) 0.0033(13) -0.0053(12)
C13 0.0532(15) 0.0272(12) 0.0380(13) 0.0008(10) -0.0011(11) 0.0044(11)
C25 0.0492(15) 0.0365(14) 0.0488(15) -0.0060(12) -0.0074(12) 0.0119(12)

loop_
_atom_type_symbol
_atom_type_description
_atom_type_scat_dispersion_real
_atom_type_scat_dispersion_imag
_atom_type_scat_source
C C 0.0033 0.0016 'International Tables Vol C Tables 4.2.6.8 and 6.1.1.4'
H H 0.0000 0.0000 'International Tables Vol C Tables 4.2.6.8 and 6.1.1.4'
N N 0.0061 0.0033 'International Tables Vol C Tables 4.2.6.8 and 6.1.1.4'
O O 0.0106 0.0060 'International Tables Vol C Tables 4.2.6.8 and 6.1.1.4'
Cu Cu 0.3201 1.2651 'International Tables Vol C Tables 4.2.6.8 and 6.1.1.4'

loop_
_geom_angle_atom_site_label_1
_geom_angle_atom_site_label_2
_geom_angle_atom_site_label_3
_geom_angle
_geom_angle_site_symmetry_1
_geom_angle_site_symmetry_3
_geom_angle_publ_flag
O3 Cu1 O3 76.19(6) . 3_667 ?
O3 Cu1 N1 172.51(6) . . ?
O3 Cu1 N1 96.95(6) 3_667 . ?
O3 Cu1 N3 98.50(6) . . ?
O3 Cu1 N3 173.05(6) 3_667 . ?
N1 Cu1 N3 88.09(6) . . ?
O3 Cu1 Cu1 38.23(4) . 3_667 ?
O3 Cu1 Cu1 37.96(4) 3_667 3_667 ?
N1 Cu1 Cu1 134.84(5) . 3_667 ?
N3 Cu1 Cu1 136.57(5) . 3_667 ?
Cu1 O3 Cu1 103.81(6) . 3_667 ?
Cu1 O3 H3A 128.4(17) . . ?
Cu1 O3 H3A 127.8(18) 3_667 . ?
N4 N3 C14 112.14(15) . . ?
N4 N3 Cu1 124.78(12) . . ?
C14 N3 Cu1 122.57(11) . . ?
N2 N1 C2 112.27(14) . . ?
N2 N1 Cu1 125.24(12) . . ?
C2 N1 Cu1 121.59(11) . . ?
N1 N2 C1 118.24(15) . . ?
N4 C1 N2 132.87(17) . . ?
N4 C1 N5 113.37(16) . . ?
N2 C1 N5 112.98(16) . . ?
C2 C3 C4 116.92(18) . . ?
C2 C3 C8 122.53(17) . . ?
C4 C3 C8 120.54(18) . . ?
N3 N4 C1 118.84(15) . . ?
C20 C22 H22A 109.5 . . ?
C20 C22 H22B 109.5 . . ?
H22A C22 H22B 109.5 . . ?
C20 C22 H22C 109.5 . . ?
H22A C22 H22C 109.5 . . ?
H22B C22 H22C 109.5 . . ?
C7 C11 C12 113.53(19) . . ?
C7 C11 C13 110.56(17) . . ?
C12 C11 C13 110.00(19) . . ?
C7 C11 H11A 107.5 . . ?
C12 C11 H11A 107.5 . . ?
C13 C11 H11A 107.5 . . ?
C5 C6 C7 121.0(2) . . ?
C5 C6 H6A 119.5 . . ?
C7 C6 H6A 119.5 . . ?
C3 C2 C7 123.00(17) . . ?
C3 C2 N1 118.66(16) . . ?
C7 C2 N1 118.28(17) . . ?
C3 C8 C10 112.39(18) . . ?
C3 C8 C9 110.36(18) . . ?
C10 C8 C9 111.18(19) . . ?
C3 C8 H8A 107.6 . . ?
C10 C8 H8A 107.6 . . ?
C9 C8 H8A 107.6 . . ?
C6 C7 C2 117.38(19) . . ?
C6 C7 C11 121.78(18) . . ?
C2 C7 C11 120.82(17) . . ?
O1 N5 O2 123.36(17) . . ?
O1 N5 C1 118.51(16) . . ?
O2 N5 C1 118.07(16) . . ?
C5 C4 C3 121.2(2) . . ?
C5 C4 H4A 119.4 . . ?
C3 C4 H4A 119.4 . . ?
C6 C5 C4 120.56(19) . . ?
C6 C5 H5A 119.7 . . ?
C4 C5 H5A 119.7 . . ?
C20 C21 H21A 109.5 . . ?
C20 C21 H21B 109.5 . . ?
H21A C21 H21B 109.5 . . ?
C20 C21 H21C 109.5 . . ?
H21A C21 H21C 109.5 . . ?
H21B C21 H21C 109.5 . . ?
C18 C17 C16 120.5(2) . . ?
C18 C17 H17A 119.8 . . ?
C16 C17 H17A 119.8 . . ?
C17 C16 C15 121.3(2) . . ?
C17 C16 H16A 119.4 . . ?
C15 C16 H16A 119.4 . . ?
C19 C23 C24 109.89(19) . . ?
C19 C23 C25 113.8(2) . . ?
C24 C23 C25 110.2(2) . . ?
C19 C23 H23A 107.6 . . ?
C24 C23 H23A 107.6 . . ?
C25 C23 H23A 107.6 . . ?
C15 C14 C19 123.00(18) . . ?
C15 C14 N3 118.73(18) . . ?
C19 C14 N3 118.26(18) . . ?
C8 C10 H10A 109.5 . . ?
C8 C10 H10B 109.5 . . ?
H10A C10 H10B 109.5 . . ?
C8 C10 H10C 109.5 . . ?
H10A C10 H10C 109.5 . . ?
H10B C10 H10C 109.5 . . ?
C11 C12 H12A 109.5 . . ?
C11 C12 H12B 109.5 . . ?
H12A C12 H12B 109.5 . . ?
C11 C12 H12C 109.5 . . ?
H12A C12 H12C 109.5 . . ?
H12B C12 H12C 109.5 . . ?
C14 C15 C16 117.1(2) . . ?
C14 C15 C20 121.22(18) . . ?
C16 C15 C20 121.6(2) . . ?
C18 C19 C14 117.3(2) . . ?
C18 C19 C23 121.4(2) . . ?
C14 C19 C23 121.23(18) . . ?
C17 C18 C19 120.9(2) . . ?
C17 C18 H18A 119.5 . . ?
C19 C18 H18A 119.5 . . ?
C15 C20 C21 113.81(19) . . ?
C15 C20 C22 109.83(18) . . ?
C21 C20 C22 110.37(19) . . ?
C15 C20 H20A 107.5 . . ?
C21 C20 H20A 107.5 . . ?
C22 C20 H20A 107.5 . . ?
C8 C9 H9A 109.5 . . ?
C8 C9 H9B 109.5 . . ?
H9A C9 H9B 109.5 . . ?
C8 C9 H9C 109.5 . . ?
H9A C9 H9C 109.5 . . ?
H9B C9 H9C 109.5 . . ?
C101 O100 C104 109.36(15) . . ?
O100 C101 C102 105.79(17) . . ?
O100 C101 H10D 110.6 . . ?
C102 C101 H10D 110.6 . . ?
O100 C101 H10E 110.6 . . ?
C102 C101 H10E 110.6 . . ?
H10D C101 H10E 108.7 . . ?
C101 C102 C103 101.99(18) . . ?
C101 C102 H10F 111.4 . . ?
C103 C102 H10F 111.4 . . ?
C101 C102 H10G 111.4 . . ?
C103 C102 H10G 111.4 . . ?
H10F C102 H10G 109.2 . . ?
C104 C103 C102 101.49(18) . . ?
C104 C103 H10H 111.5 . . ?
C102 C103 H10H 111.5 . . ?
C104 C103 H10I 111.5 . . ?
C102 C103 H10I 111.5 . . ?
H10H C103 H10I 109.3 . . ?
O100 C104 C103 106.01(17) . . ?
O100 C104 H10J 110.5 . . ?
C103 C104 H10J 110.5 . . ?
O100 C104 H10K 110.5 . . ?
C103 C104 H10K 110.5 . . ?
H10J C104 H10K 108.7 . . ?
C23 C24 H24A 109.5 . . ?
C23 C24 H24B 109.5 . . ?
H24A C24 H24B 109.5 . . ?
C23 C24 H24C 109.5 . . ?
H24A C24 H24C 109.5 . . ?
H24B C24 H24C 109.5 . . ?
C11 C13 H13A 109.5 . . ?
C11 C13 H13B 109.5 . . ?
H13A C13 H13B 109.5 . . ?
C11 C13 H13C 109.5 . . ?
H13A C13 H13C 109.5 . . ?
H13B C13 H13C 109.5 . . ?
C23 C25 H25A 109.5 . . ?
C23 C25 H25B 109.5 . . ?
H25A C25 H25B 109.5 . . ?
C23 C25 H25C 109.5 . . ?
H25A C25 H25C 109.5 . . ?
H25B C25 H25C 109.5 . . ?
C44 O40 C41 107.2(8) . . ?
O40 C41 C42 98.0(12) . . ?
O40 C41 H41A 112.2 . . ?
C42 C41 H41A 112.2 . . ?
O40 C41 H41B 112.2 . . ?
C42 C41 H41B 112.2 . . ?
H41A C41 H41B 109.8 . . ?
C41 C42 C43 105.3(13) . . ?
C41 C42 H42A 110.7 . . ?
C43 C42 H42A 110.7 . . ?
C41 C42 H42B 110.7 . . ?
C43 C42 H42B 110.7 . . ?
H42A C42 H42B 108.8 . . ?
C44 C43 C42 99.2(11) . . ?
C44 C43 H43A 111.9 . . ?
C42 C43 H43A 111.9 . . ?
C44 C43 H43B 111.9 . . ?
C42 C43 H43B 111.9 . . ?
H43A C43 H43B 109.6 . . ?
O40 C44 C43 107.9(9) . . ?
O40 C44 H44A 110.1 . . ?
C43 C44 H44A 110.1 . . ?
O40 C44 H44B 110.1 . . ?
C43 C44 H44B 110.1 . . ?
H44A C44 H44B 108.4 . . ?
C44' O40' C41' 114.7(10) . . ?
O40' C41' C42' 101.2(12) . . ?
O40' C41' H41C 111.5 . . ?
C42' C41' H41C 111.5 . . ?
O40' C41' H41D 111.5 . . ?
C42' C41' H41D 111.5 . . ?
H41C C41' H41D 109.3 . . ?
C43' C42' C41' 100.3(14) . . ?
C43' C42' H42C 111.7 . . ?
C41' C42' H42C 111.7 . . ?
C43' C42' H42D 111.7 . . ?
C41' C42' H42D 111.7 . . ?
H42C C42' H42D 109.5 . . ?
C44' C43' C42' 104.6(14) . . ?
C44' C43' H43C 110.8 . . ?
C42' C43' H43C 110.8 . . ?
C44' C43' H43D 110.8 . . ?
C42' C43' H43D 110.8 . . ?
H43C C43' H43D 108.9 . . ?
O40' C44' C43' 100.9(10) . . ?
O40' C44' H44C 111.6 . . ?
C43' C44' H44C 111.6 . . ?
O40' C44' H44D 111.6 . . ?
C43' C44' H44D 111.6 . . ?
H44C C44' H44D 109.4 . . ?

loop_
_geom_bond_atom_site_label_1
_geom_bond_atom_site_label_2
_geom_bond_distance
_geom_bond_site_symmetry_2
_geom_bond_publ_flag
Cu1 O3 1.9179(13) . ?
Cu1 O3 1.9294(13) 3_667 ?
Cu1 N1 1.9519(15) . ?
Cu1 N3 1.9646(15) . ?
Cu1 Cu1 3.0278(5) 3_667 ?
O3 Cu1 1.9294(13) 3_667 ?
O3 H3A 0.818(3) . ?
N3 N4 1.287(2) . ?
N3 C14 1.460(2) . ?
N1 N2 1.286(2) . ?
N1 C2 1.455(2) . ?
N2 C1 1.340(2) . ?
C1 N4 1.336(2) . ?
C1 N5 1.465(2) . ?
C3 C2 1.396(3) . ?
C3 C4 1.398(3) . ?
C3 C8 1.514(3) . ?
C22 C20 1.536(3) . ?
C22 H22A 0.9800 . ?
C22 H22B 0.9800 . ?
C22 H22C 0.9800 . ?
C11 C7 1.517(3) . ?
C11 C12 1.526(3) . ?
C11 C13 1.532(3) . ?
C11 H11A 1.0000 . ?
C6 C5 1.374(3) . ?
C6 C7 1.394(3) . ?
C6 H6A 0.9500 . ?
C2 C7 1.398(3) . ?
C8 C10 1.519(3) . ?
C8 C9 1.527(3) . ?
C8 H8A 1.0000 . ?
O1 N5 1.223(2) . ?
N5 O2 1.226(2) . ?
C4 C5 1.378(3) . ?
C4 H4A 0.9500 . ?
C5 H5A 0.9500 . ?
C21 C20 1.523(3) . ?
C21 H21A 0.9800 . ?
C21 H21B 0.9800 . ?
C21 H21C 0.9800 . ?
C17 C18 1.378(3) . ?
C17 C16 1.378(3) . ?
C17 H17A 0.9500 . ?
C16 C15 1.396(3) . ?
C16 H16A 0.9500 . ?
C23 C19 1.514(3) . ?
C23 C24 1.529(3) . ?
C23 C25 1.531(3) . ?
C23 H23A 1.0000 . ?
C14 C15 1.396(3) . ?
C14 C19 1.400(3) . ?
C10 H10A 0.9800 . ?
C10 H10B 0.9800 . ?
C10 H10C 0.9800 . ?
C12 H12A 0.9800 . ?
C12 H12B 0.9800 . ?
C12 H12C 0.9800 . ?
C15 C20 1.522(3) . ?
C19 C18 1.397(3) . ?
C18 H18A 0.9500 . ?
C20 H20A 1.0000 . ?
C9 H9A 0.9800 . ?
C9 H9B 0.9800 . ?
C9 H9C 0.9800 . ?
O100 C101 1.441(2) . ?
O100 C104 1.443(2) . ?
C101 C102 1.515(3) . ?
C101 H10D 0.9900 . ?
C101 H10E 0.9900 . ?
C102 C103 1.523(3) . ?
C102 H10F 0.9900 . ?
C102 H10G 0.9900 . ?
C103 C104 1.519(3) . ?
C103 H10H 0.9900 . ?
C103 H10I 0.9900 . ?
C104 H10J 0.9900 . ?
C104 H10K 0.9900 . ?
C24 H24A 0.9800 . ?
C24 H24B 0.9800 . ?
C24 H24C 0.9800 . ?
C13 H13A 0.9800 . ?
C13 H13B 0.9800 . ?
C13 H13C 0.9800 . ?
C25 H25A 0.9800 . ?
C25 H25B 0.9800 . ?
C25 H25C 0.9800 . ?
O40 C44 1.514(12) . ?
O40 C41 1.518(12) . ?
C41 C42 1.521(16) . ?
C41 H41A 0.9900 . ?
C41 H41B 0.9900 . ?
C42 C43 1.551(16) . ?
C42 H42A 0.9900 . ?
C42 H42B 0.9900 . ?
C43 C44 1.524(13) . ?
C43 H43A 0.9900 . ?
C43 H43B 0.9900 . ?
C44 H44A 0.9900 . ?
C44 H44B 0.9900 . ?
O40' C44' 1.422(13) . ?
O40' C41' 1.470(13) . ?
C41' C42' 1.533(17) . ?
C41' H41C 0.9900 . ?
C41' H41D 0.9900 . ?
C42' C43' 1.526(17) . ?
C42' H42C 0.9900 . ?
C42' H42D 0.9900 . ?
C43' C44' 1.490(14) . ?
C43' H43C 0.9900 . ?
C43' H43D 0.9900 . ?
C44' H44C 0.9900 . ?
C44' H44D 0.9900 . ?

loop_
_geom_torsion_atom_site_label_1
_geom_torsion_atom_site_label_2
_geom_torsion_atom_site_label_3
_geom_torsion_atom_site_label_4
_geom_torsion
_geom_torsion_site_symmetry_1
_geom_torsion_site_symmetry_2
_geom_torsion_site_symmetry_3
_geom_torsion_site_symmetry_4
_geom_torsion_publ_flag
O3 Cu1 O3 Cu1 0.003(2) 3_667 . . 3_667 ?
N1 Cu1 O3 Cu1 -24.0(5) . . . 3_667 ?
N3 Cu1 O3 Cu1 -175.43(7) . . . 3_667 ?
O3 Cu1 N3 N4 -153.55(15) . . . . ?
O3 Cu1 N3 N4 166.7(4) 3_667 . . . ?
N1 Cu1 N3 N4 30.03(15) . . . . ?
Cu1 Cu1 N3 N4 -157.67(11) 3_667 . . . ?
O3 Cu1 N3 C14 17.66(15) . . . . ?
O3 Cu1 N3 C14 -22.1(6) 3_667 . . . ?
N1 Cu1 N3 C14 -158.76(15) . . . . ?
Cu1 Cu1 N3 C14 13.55(18) 3_667 . . . ?
O3 Cu1 N1 N2 176.0(4) . . . . ?
O3 Cu1 N1 N2 152.59(14) 3_667 . . . ?
N3 Cu1 N1 N2 -32.21(15) . . . . ?
Cu1 Cu1 N1 N2 155.25(11) 3_667 . . . ?
O3 Cu1 N1 C2 7.7(5) . . . . ?
O3 Cu1 N1 C2 -15.74(14) 3_667 . . . ?
N3 Cu1 N1 C2 159.47(14) . . . . ?
Cu1 Cu1 N1 C2 -13.08(17) 3_667 . . . ?
C2 N1 N2 C1 -174.12(16) . . . . ?
Cu1 N1 N2 C1 16.6(2) . . . . ?
N1 N2 C1 N4 17.4(3) . . . . ?
N1 N2 C1 N5 -173.52(15) . . . . ?
C14 N3 N4 C1 175.34(16) . . . . ?
Cu1 N3 N4 C1 -12.7(2) . . . . ?
N2 C1 N4 N3 -19.4(3) . . . . ?
N5 C1 N4 N3 171.55(16) . . . . ?
C4 C3 C2 C7 -0.4(3) . . . . ?
C8 C3 C2 C7 -179.49(18) . . . . ?
C4 C3 C2 N1 -177.55(16) . . . . ?
C8 C3 C2 N1 3.3(3) . . . . ?
N2 N1 C2 C3 -78.1(2) . . . . ?
Cu1 N1 C2 C3 91.66(18) . . . . ?
N2 N1 C2 C7 104.65(19) . . . . ?
Cu1 N1 C2 C7 -85.64(18) . . . . ?
C2 C3 C8 C10 -127.9(2) . . . . ?
C4 C3 C8 C10 53.0(3) . . . . ?
C2 C3 C8 C9 107.3(2) . . . . ?
C4 C3 C8 C9 -71.8(2) . . . . ?
C5 C6 C7 C2 -0.3(3) . . . . ?
C5 C6 C7 C11 -178.93(19) . . . . ?
C3 C2 C7 C6 0.9(3) . . . . ?
N1 C2 C7 C6 178.05(16) . . . . ?
C3 C2 C7 C11 179.51(18) . . . . ?
N1 C2 C7 C11 -3.3(3) . . . . ?
C12 C11 C7 C6 -23.7(3) . . . . ?
C13 C11 C7 C6 100.4(2) . . . . ?
C12 C11 C7 C2 157.68(18) . . . . ?
C13 C11 C7 C2 -78.2(2) . . . . ?
N4 C1 N5 O1 1.5(3) . . . . ?
N2 C1 N5 O1 -169.81(18) . . . . ?
N4 C1 N5 O2 -176.00(17) . . . . ?
N2 C1 N5 O2 12.7(3) . . . . ?
C2 C3 C4 C5 -0.7(3) . . . . ?
C8 C3 C4 C5 178.44(19) . . . . ?
C7 C6 C5 C4 -0.7(3) . . . . ?
C3 C4 C5 C6 1.2(3) . . . . ?
C18 C17 C16 C15 -0.1(3) . . . . ?
N4 N3 C14 C15 82.7(2) . . . . ?
Cu1 N3 C14 C15 -89.53(19) . . . . ?
N4 N3 C14 C19 -98.3(2) . . . . ?
Cu1 N3 C14 C19 89.53(19) . . . . ?
C19 C14 C15 C16 -1.0(3) . . . . ?
N3 C14 C15 C16 178.01(17) . . . . ?
C19 C14 C15 C20 174.63(18) . . . . ?
N3 C14 C15 C20 -6.4(3) . . . . ?
C17 C16 C15 C14 0.9(3) . . . . ?
C17 C16 C15 C20 -174.7(2) . . . . ?
C15 C14 C19 C18 0.2(3) . . . . ?
N3 C14 C19 C18 -178.79(17) . . . . ?
C15 C14 C19 C23 -175.76(19) . . . . ?
N3 C14 C19 C23 5.2(3) . . . . ?
C24 C23 C19 C18 -86.1(2) . . . . ?
C25 C23 C19 C18 37.9(3) . . . . ?
C24 C23 C19 C14 89.7(2) . . . . ?
C25 C23 C19 C14 -146.3(2) . . . . ?
C16 C17 C18 C19 -0.8(3) . . . . ?
C14 C19 C18 C17 0.7(3) . . . . ?
C23 C19 C18 C17 176.7(2) . . . . ?
C14 C15 C20 C21 144.9(2) . . . . ?
C16 C15 C20 C21 -39.7(3) . . . . ?
C14 C15 C20 C22 -90.8(2) . . . . ?
C16 C15 C20 C22 84.6(2) . . . . ?
C104 O100 C101 C102 -13.1(2) . . . . ?
O100 C101 C102 C103 32.5(2) . . . . ?
C101 C102 C103 C104 -38.5(2) . . . . ?
C101 O100 C104 C103 -12.0(2) . . . . ?
C102 C103 C104 O100 31.7(2) . . . . ?
C44 O40 C41 C42 33.9(16) . . . . ?
O40 C41 C42 C43 -47(2) . . . . ?
C41 C42 C43 C44 42(2) . . . . ?
C41 O40 C44 C43 -9.3(16) . . . . ?
C42 C43 C44 O40 -19(2) . . . . ?
C44' O40' C41' C42' 12(3) . . . . ?
O40' C41' C42' C43' -32(3) . . . . ?
C41' C42' C43' C44' 43(3) . . . . ?
C41' O40' C44' C43' 15.0(18) . . . . ?
C42' C43' C44' O40' -36(2) . . . . ?
